data_1508926
loop_
_publ_author_name
'Saha, Mrinmoy'
'Carter, Rich G.'

_publ_section_title
;
 Toward a unified approach for the lycopodines: synthesis of
 10-hydroxylycopodine, deacetylpaniculine, and paniculine.
;
_journal_issue 4
_journal_name_full 'Organic letters'
_journal_page_first 736
_journal_page_last 739
_journal_paper_doi 10.1021/ol303272w
_journal_volume 15
_journal_year 2013
_chemical_formula_sum 'C19 H24 O5 S'
_chemical_formula_weight 364.44
_chemical_name_systematic
;

 ?

;
_space_group_IT_number 19
_symmetry_cell_setting orthorhombic
_symmetry_space_group_name_Hall 'P 2ac 2ab'
_symmetry_space_group_name_H-M 'P 21 21 21'
_atom_sites_solution_hydrogens difmap
_atom_sites_solution_primary direct
_atom_sites_solution_secondary difmap
_audit_creation_method SHELXLTL
_cell_angle_alpha 90.00
_cell_angle_beta 90.00
_cell_angle_gamma 90.00
_cell_formula_units_Z 4
_cell_length_a 8.0743(16)
_cell_length_b 10.233(2)
_cell_length_c 20.798(4)
_cell_measurement_reflns_used 8476
_cell_measurement_temperature 173(2)
_cell_measurement_theta_max 28.30
_cell_measurement_theta_min 2.22
_cell_volume 1718.4(6)
_computing_cell_refinement 'Bruker SAINT'
_computing_data_collection 'Bruker SMART'
_computing_data_reduction 'Bruker SAINT'
_computing_molecular_graphics 'Bruker SHELXTL'
_computing_publication_material 'Bruker SHELXTL'
_computing_structure_refinement 'Bruker SHELXTL'
_computing_structure_solution 'Bruker SHELXTL'
_diffrn_ambient_temperature 173(2)
_diffrn_measured_fraction_theta_full 1.000
_diffrn_measured_fraction_theta_max 1.000
_diffrn_measurement_device_type 'Bruker Apex CCD area detector'
_diffrn_measurement_method 'phi and omega scans'
_diffrn_radiation_monochromator graphite
_diffrn_radiation_source 'fine-focus sealed tube'
_diffrn_radiation_type MoK\a
_diffrn_radiation_wavelength 0.71073
_diffrn_reflns_av_R_equivalents 0.0253
_diffrn_reflns_av_sigmaI/netI 0.0188
_diffrn_reflns_limit_h_max 10
_diffrn_reflns_limit_h_min -10
_diffrn_reflns_limit_k_max 13
_diffrn_reflns_limit_k_min -13
_diffrn_reflns_limit_l_max 26
_diffrn_reflns_limit_l_min -26
_diffrn_reflns_number 18935
_diffrn_reflns_theta_full 27.00
_diffrn_reflns_theta_max 27.00
_diffrn_reflns_theta_min 1.96
_exptl_absorpt_coefficient_mu 0.216
_exptl_absorpt_correction_T_max 0.9704
_exptl_absorpt_correction_T_min 0.9167
_exptl_absorpt_correction_type multi-scan
_exptl_absorpt_process_details SADABS
_exptl_crystal_colour colorless
_exptl_crystal_density_diffrn 1.409
_exptl_crystal_density_method 'not measured'
_exptl_crystal_description prizm
_exptl_crystal_F_000 776
_exptl_crystal_size_max 0.41
_exptl_crystal_size_mid 0.16
_exptl_crystal_size_min 0.14
_refine_diff_density_max 0.329
_refine_diff_density_min -0.204
_refine_diff_density_rms 0.046
_refine_ls_abs_structure_details 'Flack H D (1983), Acta Cryst. A39, 876-881'
_refine_ls_abs_structure_Flack 0.00(6)
_refine_ls_extinction_method none
_refine_ls_goodness_of_fit_ref 1.069
_refine_ls_hydrogen_treatment refall
_refine_ls_matrix_type full
_refine_ls_number_parameters 322
_refine_ls_number_reflns 3772
_refine_ls_number_restraints 0
_refine_ls_restrained_S_all 1.069
_refine_ls_R_factor_all 0.0339
_refine_ls_R_factor_gt 0.0322
_refine_ls_shift/su_max 0.000
_refine_ls_shift/su_mean 0.000
_refine_ls_structure_factor_coef Fsqd
_refine_ls_weighting_details 'calc w=1/[\s^2^(Fo^2^)+(0.0542P)^2^+0.2398P] where P=(Fo^2^+2Fc^2^)/3'
_refine_ls_weighting_scheme calc
_refine_ls_wR_factor_gt 0.0824
_refine_ls_wR_factor_ref 0.0839
_reflns_number_gt 3640
_reflns_number_total 3772
_reflns_threshold_expression >2sigma(I)
_cod_data_source_file ol303272w_si_004.cif
_cod_data_source_block rc62
_cod_depositor_comments
;
The following automatic conversions were performed:

'_symmetry_cell_setting' value 'Orthorhombic' changed to
'orthorhombic' according to
/home/saulius/struct/CIF-dictionaries/cif_core.dic dictionary named
'cif_core.dic' version 2.4.2 from 2011-04-26.

Automatic conversion script
Id: cif_fix_values 1891 2012-01-12 08:04:46Z andrius 
;
_cod_original_cell_volume 1718.5(6)
_cod_original_sg_symbol_H-M P2(1)2(1)2(1)
_cod_database_code 1508926

loop_
_symmetry_equiv_pos_as_xyz
'x, y, z'
'-x+1/2, -y, z+1/2'
'-x, y+1/2, -z+1/2'
'x+1/2, -y+1/2, -z'

loop_
_atom_site_label
_atom_site_type_symbol
_atom_site_fract_x
_atom_site_fract_y
_atom_site_fract_z
_atom_site_U_iso_or_equiv
_atom_site_adp_type
_atom_site_occupancy
_atom_site_symmetry_multiplicity
_atom_site_calc_flag
S1 S 0.06922(5) 0.60134(4) 0.183166(18) 0.02232(10) Uani 1 1 d
O1 O -0.05185(16) 0.52201(13) 0.00517(5) 0.0310(3) Uani 1 1 d
O2 O -0.11185(16) 0.69184(12) 0.06911(6) 0.0328(3) Uani 1 1 d
O3 O -0.04228(18) 0.07373(14) 0.04216(7) 0.0414(3) Uani 1 1 d
O4 O -0.08568(15) 0.58938(13) 0.21704(6) 0.0299(3) Uani 1 1 d
O5 O 0.13052(17) 0.73053(12) 0.16897(6) 0.0321(3) Uani 1 1 d
C1 C 0.0551(2) 0.50703(15) 0.10800(7) 0.0213(3) Uani 1 1 d
C2 C -0.1023(2) 0.55299(17) 0.06876(8) 0.0254(3) Uani 1 1 d
C3 C -0.2673(2) 0.49503(19) 0.08684(9) 0.0287(4) Uani 1 1 d
C4 C -0.2597(2) 0.34724(18) 0.09743(8) 0.0263(4) Uani 1 1 d
C5 C -0.1247(2) 0.31605(16) 0.14642(8) 0.0237(3) Uani 1 1 d
C6 C 0.0478(2) 0.35690(15) 0.12215(7) 0.0204(3) Uani 1 1 d
C7 C 0.1948(2) 0.55181(18) 0.06182(8) 0.0264(4) Uani 1 1 d
C8 C 0.0946(2) 0.6048(2) 0.00497(8) 0.0339(4) Uani 1 1 d
C9 C 0.0166(3) 0.7345(2) 0.02391(11) 0.0383(5) Uani 1 1 d
C10 C -0.4267(3) 0.2923(2) 0.11844(11) 0.0371(4) Uani 1 1 d
C11 C 0.0969(2) 0.27400(17) 0.06254(8) 0.0249(3) Uani 1 1 d
C12 C 0.0642(2) 0.12994(16) 0.07258(8) 0.0270(3) Uani 1 1 d
C13 C 0.1726(3) 0.0601(2) 0.11979(10) 0.0359(4) Uani 1 1 d
C14 C 0.22422(19) 0.52454(16) 0.23036(8) 0.0221(3) Uani 1 1 d
C15 C 0.1819(2) 0.42926(18) 0.27481(9) 0.0292(4) Uani 1 1 d
C16 C 0.3051(3) 0.37518(19) 0.31275(10) 0.0381(4) Uani 1 1 d
C17 C 0.4669(3) 0.41491(19) 0.30627(10) 0.0387(5) Uani 1 1 d
C18 C 0.5093(2) 0.5104(2) 0.26132(10) 0.0367(4) Uani 1 1 d
C19 C 0.3873(2) 0.56648(19) 0.22341(9) 0.0294(4) Uani 1 1 d
H3A H -0.346(3) 0.526(2) 0.0544(11) 0.045(7) Uiso 1 1 d
H3B H -0.301(3) 0.547(2) 0.1250(10) 0.028(5) Uiso 1 1 d
H4 H -0.231(3) 0.307(2) 0.0549(10) 0.030(5) Uiso 1 1 d
H5A H -0.122(2) 0.218(2) 0.1560(9) 0.023(5) Uiso 1 1 d
H5B H -0.146(2) 0.3591(18) 0.1870(9) 0.019(4) Uiso 1 1 d
H6 H 0.122(2) 0.3413(18) 0.1553(8) 0.014(4) Uiso 1 1 d
H7A H 0.263(3) 0.483(2) 0.0492(10) 0.034(6) Uiso 1 1 d
H7B H 0.257(3) 0.6265(19) 0.0788(9) 0.023(5) Uiso 1 1 d
H8 H 0.143(3) 0.613(2) -0.0382(11) 0.037(6) Uiso 1 1 d
H9A H -0.026(3) 0.778(3) -0.0104(12) 0.043(6) Uiso 1 1 d
H9B H 0.103(3) 0.797(2) 0.0444(11) 0.040(6) Uiso 1 1 d
H10A H -0.510(3) 0.314(2) 0.0871(12) 0.049(7) Uiso 1 1 d
H10B H -0.426(3) 0.201(2) 0.1227(11) 0.037(6) Uiso 1 1 d
H10C H -0.457(3) 0.323(2) 0.1556(12) 0.042(6) Uiso 1 1 d
H11A H 0.041(3) 0.304(2) 0.0243(11) 0.037(6) Uiso 1 1 d
H11B H 0.224(3) 0.281(2) 0.0556(11) 0.045(6) Uiso 1 1 d
H13A H 0.283(4) 0.060(3) 0.0979(15) 0.083(10) Uiso 1 1 d
H13B H 0.135(4) -0.023(3) 0.1275(13) 0.059(8) Uiso 1 1 d
H13C H 0.170(3) 0.106(3) 0.1588(12) 0.052(7) Uiso 1 1 d
H15 H 0.070(3) 0.402(2) 0.2781(11) 0.039(6) Uiso 1 1 d
H16 H 0.282(3) 0.316(3) 0.3427(12) 0.053(7) Uiso 1 1 d
H17 H 0.557(4) 0.381(3) 0.3302(15) 0.072(9) Uiso 1 1 d
H18 H 0.617(4) 0.532(3) 0.2552(13) 0.058(8) Uiso 1 1 d
H19 H 0.411(3) 0.636(2) 0.1945(11) 0.039(6) Uiso 1 1 d

loop_
_atom_site_aniso_label
_atom_site_aniso_U_11
_atom_site_aniso_U_22
_atom_site_aniso_U_33
_atom_site_aniso_U_23
_atom_site_aniso_U_13
_atom_site_aniso_U_12
S1 0.02235(18) 0.02124(18) 0.02337(18) -0.00209(14) 0.00019(15) 0.00143(14)
O1 0.0352(7) 0.0356(7) 0.0221(6) 0.0031(5) -0.0024(5) -0.0013(6)
O2 0.0356(7) 0.0252(6) 0.0376(7) 0.0058(5) -0.0020(6) 0.0045(5)
O3 0.0407(8) 0.0364(8) 0.0471(8) -0.0119(6) -0.0086(7) -0.0054(6)
O4 0.0241(6) 0.0373(7) 0.0283(6) -0.0057(5) 0.0031(5) 0.0029(5)
O5 0.0405(7) 0.0213(6) 0.0343(7) -0.0004(5) -0.0013(6) -0.0002(5)
C1 0.0195(7) 0.0226(7) 0.0218(7) -0.0011(6) 0.0006(6) 0.0012(6)
C2 0.0261(8) 0.0262(8) 0.0240(8) 0.0017(6) -0.0020(6) 0.0037(6)
C3 0.0226(8) 0.0347(9) 0.0288(9) 0.0000(8) -0.0033(7) 0.0033(7)
C4 0.0207(8) 0.0326(9) 0.0257(8) -0.0026(7) 0.0005(6) -0.0029(7)
C5 0.0251(8) 0.0240(8) 0.0222(8) -0.0006(6) 0.0023(6) -0.0021(6)
C6 0.0204(7) 0.0211(7) 0.0197(7) -0.0003(6) -0.0013(6) 0.0027(6)
C7 0.0243(8) 0.0293(8) 0.0256(8) 0.0029(7) 0.0041(7) 0.0000(7)
C8 0.0354(9) 0.0412(10) 0.0250(8) 0.0097(8) 0.0024(7) -0.0056(8)
C9 0.0406(11) 0.0368(10) 0.0374(10) 0.0115(9) -0.0022(9) 0.0009(9)
C10 0.0244(9) 0.0459(12) 0.0409(11) -0.0017(9) 0.0010(9) -0.0066(9)
C11 0.0229(8) 0.0281(8) 0.0237(8) -0.0038(7) -0.0001(6) 0.0019(7)
C12 0.0276(8) 0.0281(8) 0.0252(7) -0.0079(6) 0.0015(7) 0.0032(7)
C13 0.0405(11) 0.0313(10) 0.0360(10) 0.0006(8) -0.0011(9) 0.0066(8)
C14 0.0209(7) 0.0224(8) 0.0228(7) -0.0037(6) -0.0026(6) 0.0005(6)
C15 0.0295(9) 0.0282(9) 0.0299(8) 0.0002(7) -0.0027(7) -0.0075(7)
C16 0.0478(11) 0.0304(9) 0.0360(10) 0.0065(8) -0.0124(9) -0.0086(8)
C17 0.0390(10) 0.0350(10) 0.0421(11) -0.0060(8) -0.0198(9) 0.0034(8)
C18 0.0224(8) 0.0497(12) 0.0379(11) -0.0067(9) -0.0057(7) -0.0045(8)
C19 0.0259(8) 0.0342(9) 0.0281(8) -0.0018(7) 0.0013(7) -0.0059(7)

loop_
_atom_type_symbol
_atom_type_description
_atom_type_scat_dispersion_real
_atom_type_scat_dispersion_imag
_atom_type_scat_source
C C 0.0033 0.0016 'International Tables Vol C Tables 4.2.6.8 and 6.1.1.4'
H H 0.0000 0.0000 'International Tables Vol C Tables 4.2.6.8 and 6.1.1.4'
O O 0.0106 0.0060 'International Tables Vol C Tables 4.2.6.8 and 6.1.1.4'
S S 0.1246 0.1234 'International Tables Vol C Tables 4.2.6.8 and 6.1.1.4'

loop_
_geom_angle_atom_site_label_1
_geom_angle_atom_site_label_2
_geom_angle_atom_site_label_3
_geom_angle
O4 S1 O5 118.42(8)
O4 S1 C14 107.71(8)
O5 S1 C14 106.09(8)
O4 S1 C1 108.47(7)
O5 S1 C1 109.15(7)
C14 S1 C1 106.35(7)
C2 O1 C8 96.08(13)
C2 O2 C9 104.82(14)
C7 C1 C6 115.70(13)
C7 C1 C2 100.20(12)
C6 C1 C2 111.02(13)
C7 C1 S1 109.01(11)
C6 C1 S1 110.93(10)
C2 C1 S1 109.40(10)
O1 C2 O2 104.09(13)
O1 C2 C3 113.49(15)
O2 C2 C3 110.13(14)
O1 C2 C1 100.59(13)
O2 C2 C1 109.74(14)
C3 C2 C1 117.68(14)
C2 C3 C4 112.96(15)
C2 C3 H3A 105.8(14)
C4 C3 H3A 116.5(15)
C2 C3 H3B 103.5(12)
C4 C3 H3B 115.0(12)
H3A C3 H3B 101.6(18)
C10 C4 C5 111.31(15)
C10 C4 C3 111.74(16)
C5 C4 C3 109.36(14)
C10 C4 H4 107.9(12)
C5 C4 H4 109.8(12)
C3 C4 H4 106.6(12)
C4 C5 C6 111.75(13)
C4 C5 H5A 110.6(11)
C6 C5 H5A 108.0(11)
C4 C5 H5B 111.0(11)
C6 C5 H5B 109.0(11)
H5A C5 H5B 106.2(16)
C5 C6 C11 110.15(13)
C5 C6 C1 111.24(13)
C11 C6 C1 112.10(13)
C5 C6 H6 107.1(11)
C11 C6 H6 109.5(11)
C1 C6 H6 106.5(11)
C8 C7 C1 101.43(13)
C8 C7 H7A 111.2(13)
C1 C7 H7A 112.6(13)
C8 C7 H7B 105.8(11)
C1 C7 H7B 112.2(11)
H7A C7 H7B 112.8(18)
O1 C8 C9 99.85(15)
O1 C8 C7 102.76(13)
C9 C8 C7 109.13(16)
O1 C8 H8 112.1(13)
C9 C8 H8 108.9(13)
C7 C8 H8 121.8(14)
O2 C9 C8 101.47(15)
O2 C9 H9A 112.2(15)
C8 C9 H9A 112.2(16)
O2 C9 H9B 113.2(12)
C8 C9 H9B 111.4(12)
H9A C9 H9B 106(2)
C4 C10 H10A 109.6(15)
C4 C10 H10B 113.0(15)
H10A C10 H10B 107(2)
C4 C10 H10C 111.9(16)
H10A C10 H10C 109(2)
H10B C10 H10C 106(2)
C12 C11 C6 112.18(14)
C12 C11 H11A 109.8(13)
C6 C11 H11A 111.6(14)
C12 C11 H11B 105.2(14)
C6 C11 H11B 108.9(13)
H11A C11 H11B 109.0(19)
O3 C12 C13 122.04(17)
O3 C12 C11 120.95(17)
C13 C12 C11 116.98(16)
C12 C13 H13A 102.8(18)
C12 C13 H13B 111.5(18)
H13A C13 H13B 112(2)
C12 C13 H13C 108.2(16)
H13A C13 H13C 114(2)
H13B C13 H13C 108(2)
C15 C14 C19 121.24(16)
C15 C14 S1 120.46(13)
C19 C14 S1 118.24(13)
C16 C15 C14 118.97(17)
C16 C15 H15 121.5(14)
C14 C15 H15 119.5(14)
C17 C16 C15 120.55(19)
C17 C16 H16 118.0(18)
C15 C16 H16 121.4(18)
C16 C17 C18 120.40(18)
C16 C17 H17 124.6(19)
C18 C17 H17 115.0(19)
C19 C18 C17 119.82(18)
C19 C18 H18 120.1(18)
C17 C18 H18 120.0(18)
C18 C19 C14 119.02(18)
C18 C19 H19 121.9(14)
C14 C19 H19 119.0(14)

loop_
_geom_bond_atom_site_label_1
_geom_bond_atom_site_label_2
_geom_bond_distance
S1 O4 1.4406(13)
S1 O5 1.4422(13)
S1 C14 1.7741(17)
S1 C1 1.8409(16)
O1 C2 1.420(2)
O1 C8 1.455(2)
O2 C2 1.423(2)
O2 C9 1.467(2)
O3 C12 1.213(2)
C1 C7 1.551(2)
C1 C6 1.565(2)
C1 C2 1.582(2)
C2 C3 1.506(2)
C3 C4 1.530(3)
C3 H3A 0.98(2)
C3 H3B 0.99(2)
C4 C10 1.525(3)
C4 C5 1.526(2)
C4 H4 1.00(2)
C5 C6 1.539(2)
C5 H5A 1.02(2)
C5 H5B 0.968(19)
C6 C11 1.554(2)
C6 H6 0.927(18)
C7 C8 1.532(3)
C7 H7A 0.93(2)
C7 H7B 0.98(2)
C8 C9 1.521(3)
C8 H8 0.98(2)
C9 H9A 0.91(3)
C9 H9B 1.03(2)
C10 H10A 0.96(3)
C10 H10B 0.94(2)
C10 H10C 0.87(2)
C11 C12 1.512(2)
C11 H11A 0.96(2)
C11 H11B 1.04(2)
C12 C13 1.497(3)
C13 H13A 1.00(4)
C13 H13B 0.92(3)
C13 H13C 0.94(3)
C14 C15 1.386(2)
C14 C19 1.393(2)
C15 C16 1.385(3)
C15 H15 0.95(2)
C16 C17 1.375(3)
C16 H16 0.89(3)
C17 C18 1.395(3)
C17 H17 0.95(3)
C18 C19 1.386(3)
C18 H18 0.91(3)
C19 H19 0.95(2)

loop_
_geom_torsion_atom_site_label_1
_geom_torsion_atom_site_label_2
_geom_torsion_atom_site_label_3
_geom_torsion_atom_site_label_4
_geom_torsion
O4 S1 C1 C7 162.72(11)
O5 S1 C1 C7 32.39(13)
C14 S1 C1 C7 -81.67(12)
O4 S1 C1 C6 -68.75(12)
O5 S1 C1 C6 160.92(11)
C14 S1 C1 C6 46.86(13)
O4 S1 C1 C2 54.06(13)
O5 S1 C1 C2 -76.27(12)
C14 S1 C1 C2 169.67(11)
C8 O1 C2 O2 54.26(15)
C8 O1 C2 C3 173.99(14)
C8 O1 C2 C1 -59.39(15)
C9 O2 C2 O1 -31.91(17)
C9 O2 C2 C3 -153.90(15)
C9 O2 C2 C1 75.02(16)
C7 C1 C2 O1 38.98(15)
C6 C1 C2 O1 -83.80(15)
S1 C1 C2 O1 153.45(11)
C7 C1 C2 O2 -70.30(15)
C6 C1 C2 O2 166.92(13)
S1 C1 C2 O2 44.17(15)
C7 C1 C2 C3 162.75(16)
C6 C1 C2 C3 39.98(19)
S1 C1 C2 C3 -82.78(16)
O1 C2 C3 C4 72.52(18)
O2 C2 C3 C4 -171.25(15)
C1 C2 C3 C4 -44.5(2)
C2 C3 C4 C10 177.58(15)
C2 C3 C4 C5 53.88(19)
C10 C4 C5 C6 173.39(15)
C3 C4 C5 C6 -62.66(18)
C4 C5 C6 C11 -65.35(17)
C4 C5 C6 C1 59.59(17)
C7 C1 C6 C5 -159.09(13)
C2 C1 C6 C5 -45.79(16)
S1 C1 C6 C5 76.08(14)
C7 C1 C6 C11 -35.26(19)
C2 C1 C6 C11 78.05(16)
S1 C1 C6 C11 -160.08(11)
C6 C1 C7 C8 115.97(16)
C2 C1 C7 C8 -3.45(15)
S1 C1 C7 C8 -118.22(13)
C2 O1 C8 C9 -54.20(15)
C2 O1 C8 C7 58.15(16)
C1 C7 C8 O1 -32.18(17)
C1 C7 C8 C9 73.14(17)
C2 O2 C9 C8 -3.11(18)
O1 C8 C9 O2 35.68(17)
C7 C8 C9 O2 -71.63(18)
C5 C6 C11 C12 -46.51(18)
C1 C6 C11 C12 -170.95(14)
C6 C11 C12 O3 112.21(18)
C6 C11 C12 C13 -69.8(2)
O4 S1 C14 C15 23.37(16)
O5 S1 C14 C15 151.12(14)
C1 S1 C14 C15 -92.75(15)
O4 S1 C14 C19 -153.95(13)
O5 S1 C14 C19 -26.20(16)
C1 S1 C14 C19 89.93(14)
C19 C14 C15 C16 -0.1(3)
S1 C14 C15 C16 -177.33(15)
C14 C15 C16 C17 -0.3(3)
C15 C16 C17 C18 0.0(3)
C16 C17 C18 C19 0.6(3)
C17 C18 C19 C14 -1.0(3)
C15 C14 C19 C18 0.7(3)
S1 C14 C19 C18 178.02(14)

loop_
_cod_related_entry_id
_cod_related_entry_code
_cod_related_entry_database
1 30652116 ChemSpider
